data_4506952
loop_
_publ_author_name
'Guo, Jie'
'Sun, Di'
'Zhang, Liangliang'
'Yang, Qiao'
'Zhao, Xiaoliang'
'Sun, Daofeng'

_publ_section_title
;
 Cadmium--Organic Coordination Polymers Based on N-Donor Ligands and Small
 Anions: Syntheses, Crystal Structures, and Photoluminescent Properties
;
_journal_issue 11
_journal_name_full 'Crystal Growth &amp; Design'
_journal_page_first 5649
_journal_paper_doi 10.1021/cg301148p
_journal_volume 12
_journal_year 2012
_chemical_formula_sum 'C52 H48 Cd3 N8 O18'
_chemical_formula_weight 1410.18
_chemical_name_systematic
; 
 ? 
;
_space_group_IT_number 14
_symmetry_cell_setting monoclinic
_symmetry_space_group_name_Hall '-P 2ybc'
_symmetry_space_group_name_H-M 'P 1 21/c 1'
_atom_sites_solution_hydrogens geom
_atom_sites_solution_primary direct
_atom_sites_solution_secondary difmap
_audit_creation_method SHELXL-97
_cell_angle_alpha 90.00
_cell_angle_beta 105.468(5)
_cell_angle_gamma 90.00
_cell_formula_units_Z 2
_cell_length_a 15.976(5)
_cell_length_b 10.016(3)
_cell_length_c 17.742(5)
_cell_measurement_reflns_used 2801
_cell_measurement_temperature 298(2)
_cell_measurement_theta_max 20.73
_cell_measurement_theta_min 2.36
_cell_volume 2736.2(14)
_computing_cell_refinement 'Bruker SMART'
_computing_data_collection 'Bruker SMART'
_computing_data_reduction 'Bruker SAINT'
_computing_molecular_graphics 'Bruker SHELXTL'
_computing_publication_material 'Bruker SHELXTL'
_computing_structure_refinement 'SHELXL-97 (Sheldrick, 1997)'
_computing_structure_solution 'SHELXS-97 (Sheldrick, 1990)'
_diffrn_ambient_temperature 293(2)
_diffrn_measured_fraction_theta_full 0.996
_diffrn_measured_fraction_theta_max 0.996
_diffrn_measurement_device_type 'CCD area detector'
_diffrn_measurement_method 'phi and omega scans'
_diffrn_radiation_monochromator graphite
_diffrn_radiation_source 'fine-focus sealed tube'
_diffrn_radiation_type MoK\a
_diffrn_radiation_wavelength 0.71073
_diffrn_reflns_av_R_equivalents 0.0355
_diffrn_reflns_av_sigmaI/netI 0.0369
_diffrn_reflns_limit_h_max 15
_diffrn_reflns_limit_h_min -15
_diffrn_reflns_limit_k_max 9
_diffrn_reflns_limit_k_min -8
_diffrn_reflns_limit_l_max 15
_diffrn_reflns_limit_l_min -17
_diffrn_reflns_number 8629
_diffrn_reflns_theta_full 20.75
_diffrn_reflns_theta_max 20.75
_diffrn_reflns_theta_min 1.32
_exptl_absorpt_coefficient_mu 1.236
_exptl_absorpt_correction_T_max 0.8864
_exptl_absorpt_correction_T_min 0.8363
_exptl_absorpt_correction_type multi-scan
_exptl_absorpt_process_details SADABS
_exptl_crystal_colour colorless
_exptl_crystal_density_diffrn 1.712
_exptl_crystal_density_method 'not measured'
_exptl_crystal_description rod
_exptl_crystal_F_000 1408
_exptl_crystal_size_max 0.15
_exptl_crystal_size_mid 0.10
_exptl_crystal_size_min 0.10
_refine_diff_density_max 0.675
_refine_diff_density_min -0.717
_refine_diff_density_rms 0.220
_refine_ls_extinction_method none
_refine_ls_goodness_of_fit_ref 1.175
_refine_ls_hydrogen_treatment constr
_refine_ls_matrix_type full
_refine_ls_number_parameters 371
_refine_ls_number_reflns 2826
_refine_ls_number_restraints 0
_refine_ls_restrained_S_all 1.175
_refine_ls_R_factor_all 0.0442
_refine_ls_R_factor_gt 0.0314
_refine_ls_shift/su_max 0.001
_refine_ls_shift/su_mean 0.000
_refine_ls_structure_factor_coef Fsqd
_refine_ls_weighting_details 'calc w=1/[\s^2^(Fo^2^)+(0.0654P)^2^+0.0000P] where P=(Fo^2^+2Fc^2^)/3'
_refine_ls_weighting_scheme calc
_refine_ls_wR_factor_gt 0.0834
_refine_ls_wR_factor_ref 0.1086
_reflns_number_gt 2407
_reflns_number_total 2826
_reflns_threshold_expression >2sigma(I)
_cod_data_source_file cg301148p_si_001.cif
_cod_data_source_block test
_cod_depositor_comments
;
The following automatic conversions were performed:

'_symmetry_cell_setting' value 'Monoclinic' changed to 'monoclinic'
according to /home/saulius/struct/CIF-dictionaries/cif_core.dic
dictionary named 'cif_core.dic' version 2.4.2 from 2011-04-26.

Automatic conversion script
Id: cif_fix_values 1891 2012-01-12 08:04:46Z andrius 
;
_cod_original_cell_volume 2736.0(13)
_cod_original_sg_symbol_H-M P2(1)/c
_cod_database_code 4506952

loop_
_symmetry_equiv_pos_as_xyz
'x, y, z'
'-x, y+1/2, -z+1/2'
'-x, -y, -z'
'x, -y-1/2, z-1/2'

loop_
_atom_site_label
_atom_site_type_symbol
_atom_site_fract_x
_atom_site_fract_y
_atom_site_fract_z
_atom_site_U_iso_or_equiv
_atom_site_adp_type
_atom_site_occupancy
_atom_site_symmetry_multiplicity
_atom_site_calc_flag
_atom_site_refinement_flags
Cd1 Cd 0.98265(3) 0.15243(5) 0.78272(3) 0.0287(2) Uani 1 1 d .
Cd2 Cd 1.0000 0.0000 1.0000 0.0319(3) Uani 1 2 d S
N3 N 1.8378(3) 0.1587(5) 0.7792(4) 0.0369(15) Uani 1 1 d .
N2 N 1.1257(3) 0.1665(5) 0.7783(3) 0.0346(15) Uani 1 1 d .
O2 O 1.0151(3) 0.3034(5) 0.8856(3) 0.0412(12) Uani 1 1 d .
O4 O 1.0350(3) -0.1397(4) 0.7789(3) 0.0370(12) Uani 1 1 d .
O1 O 1.0034(3) 0.2237(5) 0.9993(3) 0.0497(13) Uani 1 1 d .
O5 O 0.9428(3) 0.0550(4) 0.6599(3) 0.0437(13) Uani 1 1 d .
H5A H 0.9571 -0.0297 0.6626 0.065 Uiso 1 1 d R
H5B H 0.8865 0.0608 0.6397 0.065 Uiso 1 1 d R
O3 O 1.0011(3) -0.0191(4) 0.8708(2) 0.0333(11) Uani 1 1 d .
C9 C 1.5702(4) 0.1770(7) 0.7769(5) 0.043(2) Uani 1 1 d .
C12 C 1.6628(4) 0.1705(7) 0.7777(5) 0.043(2) Uani 1 1 d .
N1 N 1.1533(4) -0.0071(7) 1.0269(3) 0.0449(16) Uani 1 1 d .
C13 C 1.6997(5) 0.0585(8) 0.7560(5) 0.061(3) Uani 1 1 d .
H13 H 1.6659 -0.0171 0.7397 0.073 Uiso 1 1 calc R
C14 C 1.7857(5) 0.0572(8) 0.7583(5) 0.058(2) Uani 1 1 d .
H14 H 1.8086 -0.0212 0.7440 0.070 Uiso 1 1 calc R
C8 C 1.5076(5) 0.1129(9) 0.7193(5) 0.065(3) Uani 1 1 d .
H8 H 1.5243 0.0667 0.6802 0.078 Uiso 1 1 calc R
C3 C 1.3008(4) 0.1787(7) 0.7761(4) 0.0395(19) Uani 1 1 d .
C6 C 1.3935(4) 0.1808(7) 0.7757(5) 0.0415(19) Uani 1 1 d .
C2 C 1.2353(4) 0.1415(7) 0.7109(5) 0.044(2) Uani 1 1 d .
H2 H 1.2487 0.1195 0.6645 0.053 Uiso 1 1 calc R
C19 C 1.3262(5) -0.0046(8) 1.0178(5) 0.046(2) Uani 1 1 d .
C20 C 1.2879(5) 0.1072(8) 1.0416(5) 0.050(2) Uani 1 1 d .
H20 H 1.3198 0.1852 1.0556 0.059 Uiso 1 1 calc R
C4 C 1.2737(4) 0.2104(8) 0.8417(5) 0.052(2) Uani 1 1 d .
H4 H 1.3146 0.2354 0.8874 0.062 Uiso 1 1 calc R
C18 C 1.2752(5) -0.1176(8) 1.0004(5) 0.058(2) Uani 1 1 d .
H18 H 1.2975 -0.1951 0.9844 0.070 Uiso 1 1 calc R
C21 C 1.2026(5) 0.1017(8) 1.0444(4) 0.048(2) Uani 1 1 d .
H21 H 1.1781 0.1781 1.0593 0.057 Uiso 1 1 calc R
C7 C 1.4210(5) 0.1159(9) 0.7182(5) 0.063(3) Uani 1 1 d .
H7 H 1.3805 0.0733 0.6779 0.076 Uiso 1 1 calc R
C1 C 1.1511(4) 0.1371(7) 0.7149(5) 0.043(2) Uani 1 1 d .
H1 H 1.1088 0.1119 0.6702 0.051 Uiso 1 1 calc R
C26 C 1.0105(4) 0.3129(7) 0.9542(5) 0.0392(18) Uani 1 1 d .
H26 H 1.0127 0.3992 0.9740 0.047 Uiso 1 1 calc R
C10 C 1.5422(4) 0.2454(8) 0.8325(5) 0.055(2) Uani 1 1 d .
H10 H 1.5825 0.2923 0.8708 0.066 Uiso 1 1 calc R
C5 C 1.1879(4) 0.2058(8) 0.8406(5) 0.051(2) Uani 1 1 d .
H5 H 1.1722 0.2313 0.8853 0.061 Uiso 1 1 calc R
C17 C 1.1917(5) -0.1155(8) 1.0069(5) 0.053(2) Uani 1 1 d .
H17 H 1.1597 -0.1942 0.9968 0.063 Uiso 1 1 calc R
C25 C 1.0215(4) -0.1250(7) 0.8419(5) 0.0335(17) Uani 1 1 d .
H25 H 1.0268 -0.2010 0.8729 0.040 Uiso 1 1 calc R
C11 C 1.4560(4) 0.2468(8) 0.8334(5) 0.052(2) Uani 1 1 d .
H11 H 1.4396 0.2922 0.8729 0.062 Uiso 1 1 calc R
C15 C 1.8033(5) 0.2670(8) 0.8015(6) 0.064(3) Uani 1 1 d .
H15 H 1.8390 0.3405 0.8180 0.077 Uiso 1 1 calc R
C16 C 1.7177(5) 0.2767(8) 0.8015(6) 0.070(3) Uani 1 1 d .
H16 H 1.6968 0.3553 0.8178 0.084 Uiso 1 1 calc R
C22 C 1.4150(5) -0.0013(7) 1.0085(5) 0.050(2) Uani 1 1 d .
C24 C 1.4800(5) 0.0735(9) 1.0574(5) 0.063(2) Uani 1 1 d .
H24 H 1.4670 0.1245 1.0967 0.076 Uiso 1 1 calc R
C23 C 1.4362(5) -0.0746(9) 0.9504(6) 0.064(2) Uani 1 1 d .
H23 H 1.3937 -0.1251 0.9162 0.077 Uiso 1 1 calc R
O6 O 0.7768(4) 0.0610(8) 0.5606(4) 0.102(2) Uani 1 1 d .
N4 N 0.7673(6) 0.0112(9) 0.4959(5) 0.076(2) Uani 1 1 d .
O8 O 0.6988(6) -0.0095(11) 0.4517(5) 0.164(5) Uani 1 1 d .
O7 O 0.8283(7) 0.0014(12) 0.4707(6) 0.179(5) Uani 1 1 d .
O9 O 0.5775(9) 0.0194(14) 0.5477(9) 0.256(7) Uani 1 1 d G

loop_
_atom_site_aniso_label
_atom_site_aniso_U_11
_atom_site_aniso_U_22
_atom_site_aniso_U_33
_atom_site_aniso_U_23
_atom_site_aniso_U_13
_atom_site_aniso_U_12
Cd1 0.0182(3) 0.0347(4) 0.0331(4) 0.0044(2) 0.0067(2) -0.0005(2)
Cd2 0.0276(4) 0.0413(5) 0.0292(5) -0.0009(3) 0.0119(3) 0.0016(3)
N3 0.019(3) 0.038(4) 0.053(4) -0.002(3) 0.010(3) -0.001(3)
N2 0.023(3) 0.043(4) 0.038(4) -0.001(3) 0.009(3) -0.004(3)
O2 0.053(3) 0.042(3) 0.032(3) -0.003(3) 0.016(2) -0.008(2)
O4 0.049(3) 0.037(3) 0.029(3) -0.005(2) 0.017(3) -0.001(2)
O1 0.070(4) 0.038(3) 0.048(3) 0.011(3) 0.027(3) -0.003(3)
O5 0.040(3) 0.037(3) 0.048(3) -0.009(2) 0.001(2) 0.005(2)
O3 0.047(3) 0.031(3) 0.025(3) -0.002(2) 0.015(2) 0.007(2)
C9 0.020(4) 0.043(5) 0.066(6) -0.007(4) 0.010(4) -0.002(3)
C12 0.019(4) 0.047(5) 0.063(5) -0.006(4) 0.010(4) -0.006(4)
N1 0.029(3) 0.062(5) 0.041(4) 0.005(3) 0.006(3) 0.000(4)
C13 0.030(5) 0.052(5) 0.104(8) -0.032(5) 0.023(5) -0.013(4)
C14 0.027(5) 0.049(5) 0.105(7) -0.030(5) 0.027(5) -0.006(4)
C8 0.037(6) 0.078(6) 0.089(7) -0.037(5) 0.031(5) -0.006(4)
C3 0.021(4) 0.044(5) 0.054(5) 0.004(4) 0.011(4) 0.007(3)
C6 0.024(4) 0.045(5) 0.055(5) 0.002(4) 0.010(4) -0.001(4)
C2 0.025(5) 0.058(5) 0.051(5) -0.005(4) 0.013(4) 0.000(3)
C19 0.030(5) 0.054(5) 0.056(5) 0.002(4) 0.013(4) 0.000(4)
C20 0.037(5) 0.055(5) 0.058(6) -0.007(4) 0.013(4) -0.009(4)
C4 0.020(5) 0.085(6) 0.048(5) -0.001(5) 0.007(4) -0.001(4)
C18 0.031(5) 0.055(5) 0.092(7) 0.001(5) 0.024(5) 0.006(4)
C21 0.030(5) 0.061(6) 0.051(5) -0.011(4) 0.009(4) -0.005(4)
C7 0.025(5) 0.091(7) 0.073(6) -0.031(5) 0.010(4) -0.008(4)
C1 0.022(5) 0.053(5) 0.049(5) -0.011(4) 0.002(4) -0.004(3)
C26 0.042(5) 0.029(4) 0.045(6) -0.009(4) 0.009(4) -0.006(3)
C10 0.022(5) 0.067(6) 0.072(6) -0.022(5) 0.007(4) -0.006(4)
C5 0.030(5) 0.078(6) 0.048(5) -0.004(5) 0.015(4) -0.004(4)
C17 0.039(5) 0.048(5) 0.071(6) -0.002(4) 0.014(4) -0.003(4)
C25 0.036(4) 0.030(5) 0.033(5) 0.005(4) 0.006(4) 0.004(3)
C11 0.029(5) 0.066(6) 0.062(6) -0.017(5) 0.016(4) 0.000(4)
C15 0.036(5) 0.048(6) 0.112(8) -0.013(5) 0.024(5) -0.013(4)
C16 0.025(5) 0.053(6) 0.137(9) -0.027(6) 0.031(5) 0.002(4)
C22 0.030(5) 0.049(5) 0.068(6) 0.008(4) 0.011(4) -0.002(4)
C24 0.045(5) 0.070(6) 0.081(7) -0.008(5) 0.027(5) 0.000(5)
C23 0.038(5) 0.071(6) 0.088(7) -0.015(6) 0.024(5) -0.013(4)
O6 0.090(5) 0.132(6) 0.066(5) -0.024(5) -0.009(4) 0.021(5)
N4 0.050(6) 0.107(7) 0.061(6) -0.014(5) -0.004(5) 0.021(5)
O8 0.088(6) 0.282(14) 0.097(7) -0.052(7) -0.018(6) -0.030(7)
O7 0.109(8) 0.287(15) 0.124(8) -0.049(8) -0.001(7) 0.055(8)
O9 0.250(14) 0.292(17) 0.293(17) 0.045(14) 0.189(14) -0.017(13)

loop_
_atom_type_symbol
_atom_type_description
_atom_type_scat_dispersion_real
_atom_type_scat_dispersion_imag
_atom_type_scat_source
C C 0.0033 0.0016 'International Tables Vol C Tables 4.2.6.8 and 6.1.1.4'
O O 0.0106 0.0060 'International Tables Vol C Tables 4.2.6.8 and 6.1.1.4'
N N 0.0061 0.0033 'International Tables Vol C Tables 4.2.6.8 and 6.1.1.4'
Cd Cd -0.8075 1.2024 'International Tables Vol C Tables 4.2.6.8 and 6.1.1.4'
H H 0.0000 0.0000 'International Tables Vol C Tables 4.2.6.8 and 6.1.1.4'

loop_
_geom_angle_atom_site_label_1
_geom_angle_atom_site_label_2
_geom_angle_atom_site_label_3
_geom_angle
_geom_angle_site_symmetry_1
_geom_angle_site_symmetry_3
O3 Cd1 N3 89.11(18) . 1_455
O3 Cd1 N2 96.91(17) . .
N3 Cd1 N2 173.93(19) 1_455 .
O3 Cd1 O5 106.22(16) . .
N3 Cd1 O5 87.93(19) 1_455 .
N2 Cd1 O5 91.14(18) . .
O3 Cd1 O2 89.48(17) . .
N3 Cd1 O2 90.92(19) 1_455 .
N2 Cd1 O2 88.34(18) . .
O5 Cd1 O2 164.24(16) . .
O3 Cd1 O4 165.32(16) . 2_756
N3 Cd1 O4 88.15(18) 1_455 2_756
N2 Cd1 O4 85.82(17) . 2_756
O5 Cd1 O4 88.10(16) . 2_756
O2 Cd1 O4 76.15(17) . 2_756
O1 Cd2 O1 180.0(3) . 3_757
O1 Cd2 O3 85.93(17) . 3_757
O1 Cd2 O3 94.07(17) 3_757 3_757
O1 Cd2 O3 94.07(17) . .
O1 Cd2 O3 85.93(17) 3_757 .
O3 Cd2 O3 180.000(1) 3_757 .
O1 Cd2 N1 89.7(2) . 3_757
O1 Cd2 N1 90.3(2) 3_757 3_757
O3 Cd2 N1 85.17(18) 3_757 3_757
O3 Cd2 N1 94.83(18) . 3_757
O1 Cd2 N1 90.3(2) . .
O1 Cd2 N1 89.7(2) 3_757 .
O3 Cd2 N1 94.83(18) 3_757 .
O3 Cd2 N1 85.17(18) . .
N1 Cd2 N1 180.0(3) 3_757 .
C14 N3 C15 116.0(6) . .
C14 N3 Cd1 123.2(5) . 1_655
C15 N3 Cd1 120.7(5) . 1_655
C1 N2 C5 116.0(6) . .
C1 N2 Cd1 122.9(5) . .
C5 N2 Cd1 121.0(5) . .
C26 O2 Cd1 139.6(5) . .
C25 O4 Cd1 121.0(4) . 2_746
C26 O1 Cd2 137.7(5) . .
C25 O3 Cd1 110.8(4) . .
C25 O3 Cd2 123.1(4) . .
Cd1 O3 Cd2 125.7(2) . .
C10 C9 C8 117.0(7) . .
C10 C9 C12 122.2(7) . .
C8 C9 C12 120.8(7) . .
C13 C12 C16 115.8(7) . .
C13 C12 C9 122.5(6) . .
C16 C12 C9 121.7(7) . .
C21 N1 C17 116.1(6) . .
C21 N1 Cd2 122.5(5) . .
C17 N1 Cd2 119.5(5) . .
C14 C13 C12 120.3(7) . .
N3 C14 C13 124.2(7) . .
C7 C8 C9 121.7(8) . .
C4 C3 C2 115.3(6) . .
C4 C3 C6 122.5(7) . .
C2 C3 C6 122.2(7) . .
C7 C6 C11 117.5(7) . .
C7 C6 C3 120.9(7) . .
C11 C6 C3 121.7(7) . .
C1 C2 C3 120.0(7) . .
C18 C19 C20 116.4(7) . .
C18 C19 C22 121.6(7) . .
C20 C19 C22 122.0(7) . .
C21 C20 C19 119.8(7) . .
C5 C4 C3 121.2(7) . .
C17 C18 C19 120.0(7) . .
N1 C21 C20 123.6(7) . .
C6 C7 C8 121.1(8) . .
N2 C1 C2 124.4(7) . .
O1 C26 O2 128.6(7) . .
C9 C10 C11 122.1(7) . .
N2 C5 C4 123.1(7) . .
N1 C17 C18 124.0(7) . .
O4 C25 O3 127.7(7) . .
C10 C11 C6 120.6(7) . .
N3 C15 C16 123.6(7) . .
C15 C16 C12 120.0(7) . .
C23 C22 C24 117.7(7) . .
C23 C22 C19 120.5(7) . .
C24 C22 C19 121.8(8) . .
C22 C24 C23 121.8(8) . 3_857
C22 C23 C24 120.5(8) . 3_857
O7 N4 O8 116.4(11) . .
O7 N4 O6 118.8(10) . .
O8 N4 O6 123.7(10) . .

loop_
_geom_bond_atom_site_label_1
_geom_bond_atom_site_label_2
_geom_bond_distance
_geom_bond_site_symmetry_2
Cd1 O3 2.287(4) .
Cd1 N3 2.299(5) 1_455
Cd1 N2 2.312(5) .
Cd1 O5 2.317(4) .
Cd1 O2 2.320(5) .
Cd1 O4 2.333(4) 2_756
Cd2 O1 2.241(5) .
Cd2 O1 2.241(5) 3_757
Cd2 O3 2.305(4) 3_757
Cd2 O3 2.305(4) .
Cd2 N1 2.369(6) 3_757
Cd2 N1 2.369(6) .
N3 C14 1.304(9) .
N3 C15 1.324(9) .
N3 Cd1 2.299(5) 1_655
N2 C1 1.327(9) .
N2 C5 1.333(9) .
O2 C26 1.244(9) .
O4 C25 1.202(8) .
O4 Cd1 2.333(4) 2_746
O1 C26 1.225(9) .
O3 C25 1.259(8) .
C9 C10 1.370(11) .
C9 C8 1.382(10) .
C9 C12 1.478(10) .
C12 C13 1.369(10) .
C12 C16 1.371(10) .
N1 C21 1.332(9) .
N1 C17 1.340(9) .
C13 C14 1.363(10) .
C8 C7 1.379(10) .
C3 C4 1.383(10) .
C3 C2 1.387(10) .
C3 C6 1.483(10) .
C6 C7 1.377(11) .
C6 C11 1.391(10) .
C2 C1 1.366(10) .
C19 C18 1.382(10) .
C19 C20 1.395(10) .
C19 C22 1.471(10) .
C20 C21 1.376(10) .
C4 C5 1.365(9) .
C18 C17 1.368(10) .
C10 C11 1.382(10) .
C15 C16 1.371(10) .
C22 C23 1.379(11) .
C22 C24 1.382(11) .
C24 C23 1.383(11) 3_857
C23 C24 1.383(11) 3_857
O6 N4 1.223(10) .
N4 O7 1.179(11) .
N4 O8 1.183(10) .
